data_4127830
loop_
_publ_author_name
'Zhang, Ze-Xin'
'Davies, Thomas Q.'
'Willis, Michael C.'

_publ_section_title
;
 Modular Sulfondiimine Synthesis Using a Stable Sulfinylamine Reagent.
;
_journal_issue 33
_journal_name_full 'Journal of the American Chemical Society'
_journal_page_first 13022
_journal_page_last 13027
_journal_paper_doi 10.1021/jacs.9b06831
_journal_volume 141
_journal_year 2019
_chemical_formula_moiety 'C19 H33.00 N3 O4 S2'
_chemical_formula_sum 'C19 H33 N3 O4 S2'
_chemical_formula_weight 431.62
_space_group_IT_number 14
_space_group_name_Hall '-P 2yn'
_space_group_name_H-M_alt 'P 1 21/n 1'
_symmetry_cell_setting monoclinic
_symmetry_space_group_name_Hall '-P 2yn'
_symmetry_space_group_name_H-M 'P 1 21/n 1'
_atom_sites_solution_hydrogens difmap
_atom_sites_solution_primary other
_cell_angle_alpha 90
_cell_angle_beta 97.190(4)
_cell_angle_gamma 90
_cell_formula_units_Z 8
_cell_length_a 10.3058(5)
_cell_length_b 12.4812(6)
_cell_length_c 36.4710(19)
_cell_measurement_reflns_used 9493
_cell_measurement_temperature 170
_cell_measurement_theta_max 29
_cell_measurement_theta_min 2
_cell_volume 4654.3(4)
_computing_cell_refinement
; 
 CrysAlisPro (Rigaku Oxford Diffraction, 2017) 
;
_computing_data_collection 'XtaLAB mini II Rigaku Oxford Diffraction, 2018'
_computing_data_reduction
; 
 CrysAlisPro (Rigaku Oxford Diffraction, 2017) 
;
_computing_molecular_graphics 'CAMERON (Watkin et al., 1996)'
_computing_publication_material 'CRYSTALS (Betteridge et al., 2003)'
_computing_structure_refinement 'CRYSTALS (Betteridge et al., 2003)'
_computing_structure_solution 'Superflip (Palatinus & Chapuis, 2007)'
_diffrn_ambient_temperature 170
_diffrn_measured_fraction_theta_full 0.996
_diffrn_measured_fraction_theta_max 0.964
_diffrn_measurement_device Area
_diffrn_measurement_device_type 'Rigaku Oxford Diffraction '
_diffrn_measurement_method \w
_diffrn_radiation_monochromator 'graphite monochromator'
_diffrn_radiation_type 'Mo K\a'
_diffrn_radiation_wavelength 0.71073
_diffrn_reflns_av_R_equivalents 0.069
_diffrn_reflns_limit_h_max 14
_diffrn_reflns_limit_h_min -14
_diffrn_reflns_limit_k_max 17
_diffrn_reflns_limit_k_min -17
_diffrn_reflns_limit_l_max 51
_diffrn_reflns_limit_l_min -47
_diffrn_reflns_number 59354
_diffrn_reflns_theta_full 28.470
_diffrn_reflns_theta_max 30.613
_diffrn_reflns_theta_min 1.726
_diffrn_standards_number 0
_exptl_absorpt_coefficient_mu 0.256
_exptl_absorpt_correction_T_max 0.99
_exptl_absorpt_correction_T_min 0.42
_exptl_absorpt_correction_type multi-scan
_exptl_absorpt_process_details
; 
 CrysAlisPro (Rigaku Oxford Diffraction, 2017) 
;
_exptl_crystal_colour colourless
_exptl_crystal_density_diffrn 1.232
_exptl_crystal_density_meas ?
_exptl_crystal_density_method 'not measured'
_exptl_crystal_description rectangular
_exptl_crystal_F_000 1855.999
_exptl_crystal_size_max 1.000
_exptl_crystal_size_mid 0.500
_exptl_crystal_size_min 0.050
_refine_diff_density_max 1.08
_refine_diff_density_min -1.20
_refine_ls_extinction_method None
_refine_ls_goodness_of_fit_ref 1.0869
_refine_ls_hydrogen_treatment constr
_refine_ls_matrix_type full
_refine_ls_number_parameters 515
_refine_ls_number_reflns 13832
_refine_ls_number_restraints 0
_refine_ls_R_factor_all 0.1293
_refine_ls_R_factor_gt 0.0875
_refine_ls_shift/su_max 0.0011673
_refine_ls_shift/su_mean 0.0001065
_refine_ls_structure_factor_coef Fsqd
_refine_ls_weighting_details
;
 Method= Modified Sheldrick 
 w=1/[\s^2^(F^2^) + ( 0.04P)^2^ +10.04P] 
 ,where P=(max(Fo^2^,0) + 2Fc^2^)/3 
;
_refine_ls_weighting_scheme calc
_refine_ls_wR_factor_all 0.1860
_refine_ls_wR_factor_gt 0.1699
_refine_ls_wR_factor_ref 0.1784
_reflns_limit_h_max 14
_reflns_limit_h_min -14
_reflns_limit_k_max 17
_reflns_limit_k_min 0
_reflns_limit_l_max 51
_reflns_limit_l_min 0
_reflns_number_gt 9477
_reflns_number_total 13835
_reflns_threshold_expression I>2.0\s(I)
_oxford_diffrn_Wilson_B_factor 1.34
_oxford_diffrn_Wilson_scale 11.11
_oxford_refine_ls_r_factor_ref 0.1285
_oxford_refine_ls_scale 0.3566(4)
_oxford_reflns_number_all 13835
_cod_data_source_file ja9b06831_si_004.cif
_cod_data_source_block I
_cod_depositor_comments
;
The following automatic conversions were performed:

'_exptl_crystal_density_meas' value 'not measured' was changed to '?'
- the value is perceived as not measured.

Automatic conversion script
Id: cif_fix_values 4973 2017-02-22 13:04:09Z antanas 
;
_cod_original_sg_symbol_H-M 'P 21/n '
_cod_original_formula_sum 'C19 H33.00 N3 O4 S2'
_cod_database_code 4127830
_oxford_refine_reflns_threshold_expression_ref I>-3.0\s(I)

loop_
_symmetry_equiv_pos_as_xyz
x,y,z
-x,-y,-z
x+1/2,-y+1/2,z+1/2
-x+1/2,y+1/2,-z+1/2

loop_
_atom_site_label
_atom_site_type_symbol
_atom_site_fract_x
_atom_site_fract_y
_atom_site_fract_z
_atom_site_U_iso_or_equiv
_atom_site_occupancy
_atom_site_adp_type
_atom_site_refinement_flags_posn
_atom_site_refinement_flags_occupancy
_atom_site_disorder_assembly
_atom_site_disorder_group
S1 S 0.11052(7) 1.04921(6) 0.847982(19) 0.0179 1.0000 Uani . . . .
N2 N 0.1076(2) 1.0938(2) 0.80692(7) 0.0201 1.0000 Uani . . . .
S3 S 0.19835(7) 1.04408(6) 0.77860(2) 0.0189 1.0000 Uani . . . .
O4 O 0.2335(2) 1.13087(18) 0.75546(6) 0.0262 1.0000 Uani . . . .
O5 O 0.3024(2) 0.97634(18) 0.79599(6) 0.0273 1.0000 Uani . . . .
C6 C 0.0884(3) 0.9613(2) 0.74984(8) 0.0182 1.0000 Uani . . . .
C7 C 0.1077(3) 0.8507(2) 0.74909(8) 0.0214 1.0000 Uani . . . .
C8 C 0.0196(3) 0.7877(2) 0.72672(8) 0.0227 1.0000 Uani . . . .
C9 C -0.0860(3) 0.8366(2) 0.70655(8) 0.0212 1.0000 Uani . . . .
N10 N -0.1824(3) 0.7697(2) 0.68382(8) 0.0295 1.0000 Uani . . . .
O11 O -0.1595(2) 0.67325(19) 0.68160(7) 0.0363 1.0000 Uani . . . .
O12 O -0.2820(3) 0.8126(2) 0.66861(8) 0.0504 1.0000 Uani . . . .
C13 C -0.1064(3) 0.9468(3) 0.70670(9) 0.0267 1.0000 Uani . . . .
C14 C -0.0172(3) 1.0094(3) 0.72860(9) 0.0269 1.0000 Uani . . . .
N15 N 0.2192(2) 1.0776(2) 0.87846(7) 0.0212 1.0000 Uani . . . .
C16 C 0.2727(3) 1.1880(3) 0.88554(9) 0.0249 1.0000 Uani . . . .
C17 C 0.3643(4) 1.2147(3) 0.85658(10) 0.0344 1.0000 Uani . . . .
C18 C 0.1660(4) 1.2755(3) 0.88320(10) 0.0345 1.0000 Uani . . . .
C19 C 0.3589(3) 1.1869(3) 0.92338(9) 0.0347 1.0000 Uani . . . .
C20 C 0.3132(4) 1.1444(4) 0.95931(10) 0.0443 1.0000 Uani . . . .
C21 C 0.4145(5) 1.1802(5) 0.99130(12) 0.0674 1.0000 Uani . . . .
C22 C 0.3112(6) 1.0202(4) 0.95919(12) 0.0694 1.0000 Uani . . . .
C23 C 0.1793(4) 1.1835(5) 0.96668(12) 0.0593 1.0000 Uani . . . .
C24 C -0.0531(3) 1.0848(3) 0.85501(8) 0.0227 1.0000 Uani . . . .
C25 C -0.0892(3) 1.0438(3) 0.89207(9) 0.0274 1.0000 Uani . . . .
C26 C -0.1861(4) 1.1163(3) 0.90824(10) 0.0359 1.0000 Uani . . . .
C27 C -0.2235(5) 1.0727(5) 0.94440(12) 0.0612 1.0000 Uani . . . .
C28 C 0.1041(3) 0.9068(2) 0.84895(9) 0.0271 1.0000 Uani . . . .
S29 S 0.60505(7) 0.79693(6) 0.85453(2) 0.0213 1.0000 Uani . . . .
N30 N 0.6113(3) 0.7506(2) 0.81404(7) 0.0234 1.0000 Uani . . . .
S31 S 0.70113(7) 0.80494(6) 0.78621(2) 0.0215 1.0000 Uani . . . .
O32 O 0.8010(2) 0.87564(19) 0.80385(7) 0.0324 1.0000 Uani . . . .
O33 O 0.7422(2) 0.71904(19) 0.76365(7) 0.0323 1.0000 Uani . . . .
C34 C 0.5911(3) 0.8841(2) 0.75596(8) 0.0180 1.0000 Uani . . . .
C35 C 0.6195(3) 0.9916(2) 0.74991(8) 0.0211 1.0000 Uani . . . .
C36 C 0.5346(3) 1.0507(2) 0.72527(8) 0.0233 1.0000 Uani . . . .
C37 C 0.4238(3) 1.0016(2) 0.70801(8) 0.0203 1.0000 Uani . . . .
N38 N 0.3307(3) 1.0656(2) 0.68295(7) 0.0280 1.0000 Uani . . . .
O39 O 0.3541(3) 1.1614(2) 0.67934(7) 0.0367 1.0000 Uani . . . .
O40 O 0.2333(3) 1.0205(2) 0.66733(8) 0.0445 1.0000 Uani . . . .
C41 C 0.3949(3) 0.8945(2) 0.71340(8) 0.0227 1.0000 Uani . . . .
C42 C 0.4803(3) 0.8354(2) 0.73776(9) 0.0230 1.0000 Uani . . . .
N43 N 0.7176(3) 0.7876(2) 0.88538(7) 0.0252 1.0000 Uani . . . .
C44 C 0.7988(3) 0.6900(3) 0.89675(9) 0.0277 1.0000 Uani . . . .
C45 C 0.8910(4) 0.7319(3) 0.92965(11) 0.0458 1.0000 Uani . . . .
C46 C 0.7103(4) 0.5977(3) 0.90654(12) 0.0396 1.0000 Uani . . . .
C47 C 0.7603(5) 0.4976(3) 0.92983(14) 0.0539 1.0000 Uani . . . .
C48 C 0.7823(8) 0.5230(5) 0.97097(15) 0.0958 1.0000 Uani . . . .
C49 C 0.8851(5) 0.4468(4) 0.91837(15) 0.0619 1.0000 Uani . . . .
C50 C 0.6518(6) 0.4134(4) 0.9223(2) 0.0935 1.0000 Uani . . . .
C51 C 0.8795(4) 0.6597(3) 0.86579(11) 0.0418 1.0000 Uani . . . .
C52 C 0.4511(3) 0.7386(3) 0.86242(9) 0.0298 1.0000 Uani . . . .
C53 C 0.4086(3) 0.7722(3) 0.89954(10) 0.0349 1.0000 Uani . . . .
C54 C 0.3040(4) 0.6982(5) 0.91152(12) 0.0566 1.0000 Uani . . . .
C56 C 0.5693(3) 0.9369(3) 0.85287(10) 0.0320 1.0000 Uani . . . .
H71 H 0.1804 0.8197 0.7629 0.0257 1.0000 Uiso R . . .
H81 H 0.0322 0.7146 0.7254 0.0272 1.0000 Uiso R . . .
H131 H -0.1780 0.9774 0.6925 0.0324 1.0000 Uiso R . . .
H141 H -0.0280 1.0829 0.7291 0.0325 1.0000 Uiso R . . .
H171 H 0.4068 1.2826 0.8624 0.0519 1.0000 Uiso R . . .
H173 H 0.4313 1.1609 0.8565 0.0519 1.0000 Uiso R . . .
H172 H 0.3152 1.2190 0.8327 0.0518 1.0000 Uiso R . . .
H182 H 0.2068 1.3428 0.8898 0.0510 1.0000 Uiso R . . .
H181 H 0.1020 1.2606 0.8994 0.0505 1.0000 Uiso R . . .
H183 H 0.1214 1.2814 0.8584 0.0508 1.0000 Uiso R . . .
H191 H 0.3829 1.2619 0.9283 0.0423 1.0000 Uiso R . . .
H192 H 0.4378 1.1463 0.9200 0.0419 1.0000 Uiso R . . .
H211 H 0.3921 1.1532 1.0146 0.1007 1.0000 Uiso R . . .
H213 H 0.4167 1.2570 0.9920 0.1010 1.0000 Uiso R . . .
H212 H 0.4996 1.1540 0.9874 0.1008 1.0000 Uiso R . . .
H222 H 0.2914 0.9941 0.9828 0.1039 1.0000 Uiso R . . .
H221 H 0.3965 0.9935 0.9548 0.1042 1.0000 Uiso R . . .
H223 H 0.2457 0.9941 0.9401 0.1039 1.0000 Uiso R . . .
H233 H 0.1630 1.1605 0.9911 0.0890 1.0000 Uiso R . . .
H231 H 0.1813 1.2619 0.9660 0.0888 1.0000 Uiso R . . .
H232 H 0.1111 1.1560 0.9482 0.0887 1.0000 Uiso R . . .
H241 H -0.0596 1.1621 0.8540 0.0270 1.0000 Uiso R . . .
H242 H -0.1124 1.0549 0.8350 0.0273 1.0000 Uiso R . . .
H251 H -0.0097 1.0404 0.9096 0.0330 1.0000 Uiso R . . .
H252 H -0.1269 0.9729 0.8884 0.0333 1.0000 Uiso R . . .
H261 H -0.1472 1.1870 0.9124 0.0429 1.0000 Uiso R . . .
H262 H -0.2634 1.1228 0.8910 0.0430 1.0000 Uiso R . . .
H272 H -0.2898 1.1160 0.9536 0.0919 1.0000 Uiso R . . .
H273 H -0.1484 1.0699 0.9629 0.0917 1.0000 Uiso R . . .
H271 H -0.2578 1.0014 0.9409 0.0920 1.0000 Uiso R . . .
H283 H 0.0926 0.8849 0.8738 0.0408 1.0000 Uiso R . . .
H281 H 0.0317 0.8834 0.8314 0.0411 1.0000 Uiso R . . .
H282 H 0.1853 0.8788 0.8426 0.0408 1.0000 Uiso R . . .
H351 H 0.6932 1.0229 0.7622 0.0250 1.0000 Uiso R . . .
H361 H 0.5514 1.1230 0.7205 0.0279 1.0000 Uiso R . . .
H411 H 0.3214 0.8636 0.7010 0.0272 1.0000 Uiso R . . .
H421 H 0.4628 0.7641 0.7423 0.0278 1.0000 Uiso R . . .
H452 H 0.9530 0.6776 0.9385 0.0678 1.0000 Uiso R . . .
H451 H 0.8415 0.7518 0.9494 0.0681 1.0000 Uiso R . . .
H453 H 0.9371 0.7938 0.9223 0.0680 1.0000 Uiso R . . .
H461 H 0.6477 0.6301 0.9207 0.0466 1.0000 Uiso R . . .
H462 H 0.6654 0.5704 0.8832 0.0472 1.0000 Uiso R . . .
H481 H 0.8055 0.4582 0.9846 0.1428 1.0000 Uiso R . . .
H483 H 0.8526 0.5748 0.9763 0.1431 1.0000 Uiso R . . .
H482 H 0.7006 0.5504 0.9781 0.1429 1.0000 Uiso R . . .
H492 H 0.9040 0.3815 0.9326 0.0929 1.0000 Uiso R . . .
H491 H 0.9589 0.4956 0.9239 0.0927 1.0000 Uiso R . . .
H493 H 0.8718 0.4306 0.8920 0.0929 1.0000 Uiso R . . .
H502 H 0.6778 0.3497 0.9362 0.1399 1.0000 Uiso R . . .
H503 H 0.5720 0.4420 0.9301 0.1397 1.0000 Uiso R . . .
H501 H 0.6387 0.3981 0.8962 0.1399 1.0000 Uiso R . . .
H511 H 0.9478 0.6108 0.8754 0.0619 1.0000 Uiso R . . .
H513 H 0.9180 0.7232 0.8567 0.0625 1.0000 Uiso R . . .
H512 H 0.8235 0.6252 0.8459 0.0618 1.0000 Uiso R . . .
H522 H 0.4625 0.6620 0.8616 0.0364 1.0000 Uiso R . . .
H521 H 0.3868 0.7592 0.8418 0.0358 1.0000 Uiso R . . .
H532 H 0.4847 0.7726 0.9180 0.0416 1.0000 Uiso R . . .
H531 H 0.3746 0.8445 0.8968 0.0420 1.0000 Uiso R . . .
H562 H 0.5561 0.9593 0.8776 0.0478 1.0000 Uiso R . . .
H561 H 0.6425 0.9736 0.8448 0.0476 1.0000 Uiso R . . .
H563 H 0.4917 0.9483 0.8356 0.0480 1.0000 Uiso R . . .
C1 C 0.2702(8) 0.7136(8) 0.94874(19) 0.0651 0.596(9) Uani . P 1 1
H12 H 0.2062 0.6625 0.9539 0.0889 0.596(9) Uiso R P 1 1
H13 H 0.3476 0.7044 0.9657 0.0888 0.596(9) Uiso R P 1 1
H11 H 0.2373 0.7845 0.9507 0.0889 0.596(9) Uiso R P 1 1
C2 C 0.3365(11) 0.6036(10) 0.9263(3) 0.0558 0.404(9) Uani . P 1 2
H543 H 0.3378 0.6254 0.9103 0.0684 0.596(9) Uiso R P 1 1
H541 H 0.2255 0.7039 0.8933 0.0676 0.596(9) Uiso R P 1 1
H21 H 0.2601 0.5681 0.9321 0.0675 0.404(9) Uiso R P 1 2
H22 H 0.3955 0.6133 0.9482 0.0675 0.404(9) Uiso R P 1 2
H23 H 0.3770 0.5616 0.9092 0.0675 0.404(9) Uiso R P 1 2
H542 H 0.2619 0.7366 0.9292 0.0678 0.404(9) Uiso R P 1 2
H544 H 0.2433 0.6849 0.8902 0.0678 0.404(9) Uiso R P 1 2

loop_
_atom_site_aniso_label
_atom_site_aniso_U_11
_atom_site_aniso_U_22
_atom_site_aniso_U_33
_atom_site_aniso_U_23
_atom_site_aniso_U_13
_atom_site_aniso_U_12
S1 0.0170(3) 0.0151(3) 0.0208(3) 0.0008(3) 0.0001(2) 0.0009(3)
N2 0.0230(13) 0.0186(12) 0.0188(12) -0.0011(10) 0.0032(9) 0.0065(10)
S3 0.0163(3) 0.0166(3) 0.0235(4) -0.0037(3) 0.0015(3) -0.0003(3)
O4 0.0258(12) 0.0236(12) 0.0304(12) -0.0024(9) 0.0076(9) -0.0076(9)
O5 0.0202(11) 0.0264(12) 0.0339(12) -0.0059(10) -0.0027(9) 0.0055(9)
C6 0.0196(14) 0.0144(13) 0.0208(13) -0.0036(11) 0.0029(10) -0.0012(11)
C7 0.0211(15) 0.0172(14) 0.0254(15) -0.0002(12) 0.0013(11) 0.0011(11)
C8 0.0235(15) 0.0159(14) 0.0290(16) -0.0030(12) 0.0048(12) -0.0008(12)
C9 0.0221(15) 0.0180(14) 0.0235(15) -0.0046(11) 0.0022(11) -0.0046(12)
N10 0.0286(15) 0.0271(15) 0.0314(15) -0.0066(12) -0.0017(11) -0.0075(12)
O11 0.0393(14) 0.0222(12) 0.0461(15) -0.0109(11) 0.0008(11) -0.0076(11)
O12 0.0421(16) 0.0364(16) 0.0644(19) -0.0061(14) -0.0257(14) -0.0048(13)
C13 0.0250(16) 0.0208(16) 0.0318(17) -0.0004(13) -0.0063(12) 0.0029(13)
C14 0.0296(17) 0.0127(14) 0.0358(18) -0.0011(12) -0.0057(13) 0.0020(12)
N15 0.0220(13) 0.0193(13) 0.0206(12) 0.0027(10) -0.0036(9) -0.0007(10)
C16 0.0274(16) 0.0206(15) 0.0265(15) -0.0027(12) 0.0029(12) -0.0052(13)
C17 0.0356(19) 0.0319(19) 0.0367(19) -0.0023(15) 0.0085(15) -0.0143(15)
C18 0.042(2) 0.0212(17) 0.040(2) -0.0034(14) 0.0022(16) -0.0018(15)
C19 0.0306(18) 0.039(2) 0.0323(18) -0.0068(16) -0.0039(14) -0.0024(16)
C20 0.048(2) 0.059(3) 0.0236(18) -0.0064(18) -0.0049(16) 0.000(2)
C21 0.067(3) 0.093(4) 0.036(2) -0.014(3) -0.016(2) 0.002(3)
C22 0.115(5) 0.058(3) 0.033(2) 0.013(2) 0.003(3) 0.000(3)
C23 0.057(3) 0.091(4) 0.031(2) -0.006(2) 0.0093(19) -0.004(3)
C24 0.0178(14) 0.0231(15) 0.0272(15) 0.0007(12) 0.0032(11) 0.0015(12)
C25 0.0242(16) 0.0259(17) 0.0326(17) 0.0021(14) 0.0052(12) -0.0014(13)
C26 0.036(2) 0.038(2) 0.037(2) 0.0025(16) 0.0143(15) -0.0003(16)
C27 0.060(3) 0.086(4) 0.044(3) 0.012(2) 0.031(2) 0.010(3)
C28 0.0304(17) 0.0148(14) 0.0350(18) 0.0021(13) 0.0002(13) 0.0013(13)
S29 0.0195(4) 0.0183(4) 0.0251(4) -0.0001(3) -0.0008(3) -0.0006(3)
N30 0.0265(13) 0.0197(13) 0.0241(13) -0.0003(10) 0.0030(10) -0.0029(11)
S31 0.0169(3) 0.0194(4) 0.0279(4) 0.0044(3) 0.0014(3) 0.0012(3)
O32 0.0230(12) 0.0291(13) 0.0418(14) 0.0071(11) -0.0088(10) -0.0047(10)
O33 0.0313(13) 0.0255(13) 0.0408(14) 0.0032(10) 0.0075(10) 0.0096(10)
C34 0.0160(13) 0.0179(14) 0.0206(14) -0.0006(11) 0.0044(10) 0.0022(11)
C35 0.0167(14) 0.0174(14) 0.0287(15) -0.0008(12) 0.0013(11) -0.0023(11)
C36 0.0267(16) 0.0157(14) 0.0277(15) 0.0017(12) 0.0047(12) -0.0025(12)
C37 0.0196(14) 0.0202(15) 0.0210(14) 0.0018(11) 0.0021(11) 0.0052(11)
N38 0.0289(15) 0.0283(15) 0.0261(14) 0.0046(11) 0.0014(11) 0.0062(12)
O39 0.0423(15) 0.0249(13) 0.0425(15) 0.0141(11) 0.0034(11) 0.0057(11)
O40 0.0408(15) 0.0355(15) 0.0509(17) 0.0046(13) -0.0192(13) 0.0038(12)
C41 0.0230(15) 0.0200(15) 0.0244(15) -0.0031(12) -0.0001(11) -0.0027(12)
C42 0.0270(16) 0.0130(14) 0.0282(16) -0.0000(11) 0.0001(12) -0.0018(12)
N43 0.0248(13) 0.0212(13) 0.0277(14) 0.0001(11) -0.0045(10) -0.0007(11)
C44 0.0320(17) 0.0207(16) 0.0293(16) 0.0053(13) 0.0001(13) 0.0045(13)
C45 0.048(2) 0.032(2) 0.051(2) 0.0060(18) -0.0205(19) 0.0002(18)
C46 0.038(2) 0.0266(19) 0.055(2) 0.0062(17) 0.0087(17) -0.0029(16)
C47 0.072(3) 0.024(2) 0.067(3) 0.015(2) 0.013(2) 0.002(2)
C48 0.174(7) 0.058(4) 0.060(3) 0.033(3) 0.033(4) 0.029(4)
C49 0.068(3) 0.031(2) 0.085(4) 0.005(2) 0.001(3) 0.011(2)
C50 0.085(4) 0.033(3) 0.167(7) 0.030(4) 0.036(4) -0.005(3)
C51 0.041(2) 0.037(2) 0.049(2) 0.0094(18) 0.0099(18) 0.0138(18)
C52 0.0243(16) 0.0313(18) 0.0331(18) -0.0028(14) 0.0004(13) -0.0084(14)
C53 0.0271(18) 0.045(2) 0.0326(18) -0.0039(16) 0.0052(14) -0.0029(16)
C54 0.040(2) 0.091(4) 0.039(2) 0.003(2) 0.0065(18) -0.023(2)
C56 0.0333(18) 0.0190(16) 0.0410(19) 0.0012(14) -0.0058(15) 0.0005(13)
C1 0.048(5) 0.114(8) 0.035(4) -0.003(4) 0.012(3) -0.026(5)
C2 0.051(7) 0.058(8) 0.060(8) 0.017(6) 0.010(5) -0.007(6)

loop_
_atom_type_symbol
_atom_type_scat_dispersion_real
_atom_type_scat_dispersion_imag
_atom_type_scat_Cromer_Mann_a1
_atom_type_scat_Cromer_Mann_b1
_atom_type_scat_Cromer_Mann_a2
_atom_type_scat_Cromer_Mann_b2
_atom_type_scat_Cromer_Mann_a3
_atom_type_scat_Cromer_Mann_b3
_atom_type_scat_Cromer_Mann_a4
_atom_type_scat_Cromer_Mann_b4
_atom_type_scat_Cromer_Mann_c
_atom_type_scat_source
C 0.0033 0.0016 2.3100 20.8439 1.0200 10.2075 1.5886 0.5687 0.8650 51.6512 0.2156 'International Tables Vol C 4.2.6.8 and 6.1.1.4'
H 0.0000 0.0000 0.4930 10.5109 0.3229 26.1257 0.1402 3.1424 0.0408 57.7998 0.0030 'International Tables Vol C 4.2.6.8 and 6.1.1.4'
S 0.1246 0.1234 6.9053 1.4679 5.2034 22.2151 1.4379 0.2536 1.5863 56.1720 0.8669 'International Tables Vol C 4.2.6.8 and 6.1.1.4'
O 0.0106 0.0060 3.0485 13.2771 2.2868 5.7011 1.5463 0.3239 0.8670 32.9089 0.2508 'International Tables Vol C 4.2.6.8 and 6.1.1.4'
N 0.0061 0.0033 12.2126 0.0057 3.1322 9.8933 2.0125 28.9975 1.1663 0.5826 -11.5290 'International Tables Vol C 4.2.6.8 and 6.1.1.4'

loop_
_geom_angle_atom_site_label_1
_geom_angle_atom_site_label_2
_geom_angle_atom_site_label_3
_geom_angle
_geom_angle_publ_flag
N2 S1 N15 122.12(14) yes
N2 S1 C24 98.08(13) yes
N15 S1 C24 117.29(15) yes
N2 S1 C28 111.75(15) yes
N15 S1 C28 104.17(15) yes
C24 S1 C28 101.92(16) yes
S1 N2 S3 121.78(15) yes
N2 S3 O4 107.18(13) yes
N2 S3 O5 113.80(13) yes
O4 S3 O5 117.83(14) yes
N2 S3 C6 103.01(13) yes
O4 S3 C6 106.19(13) yes
O5 S3 C6 107.56(13) yes
S3 C6 C7 120.3(2) yes
S3 C6 C14 118.4(2) yes
C7 C6 C14 121.3(3) yes
C6 C7 C8 119.2(3) yes
C6 C7 H71 120.4 no
C8 C7 H71 120.4 no
C7 C8 C9 118.6(3) yes
C7 C8 H81 120.3 no
C9 C8 H81 121.2 no
C8 C9 N10 118.8(3) yes
C8 C9 C13 123.1(3) yes
N10 C9 C13 118.1(3) yes
C9 N10 O11 118.1(3) yes
C9 N10 O12 118.4(3) yes
O11 N10 O12 123.5(3) yes
C9 C13 C14 118.1(3) yes
C9 C13 H131 120.9 no
C14 C13 H131 121.0 no
C6 C14 C13 119.7(3) yes
C6 C14 H141 120.4 no
C13 C14 H141 119.9 no
S1 N15 C16 124.4(2) yes
N15 C16 C17 109.0(3) yes
N15 C16 C18 113.4(3) yes
C17 C16 C18 107.6(3) yes
N15 C16 C19 107.7(3) yes
C17 C16 C19 106.3(3) yes
C18 C16 C19 112.4(3) yes
C16 C17 H171 109.8 no
C16 C17 H173 110.6 no
H171 C17 H173 107.9 no
C16 C17 H172 109.8 no
H171 C17 H172 109.1 no
H173 C17 H172 109.6 no
C16 C18 H182 108.6 no
C16 C18 H181 111.7 no
H182 C18 H181 109.3 no
C16 C18 H183 111.0 no
H182 C18 H183 108.2 no
H181 C18 H183 108.0 no
C16 C19 C20 124.0(3) yes
C16 C19 H191 105.0 no
C20 C19 H191 105.7 no
C16 C19 H192 106.7 no
C20 C19 H192 106.0 no
H191 C19 H192 108.8 no
C19 C20 C21 107.2(4) yes
C19 C20 C22 110.3(3) yes
C21 C20 C22 107.5(4) yes
C19 C20 C23 114.9(3) yes
C21 C20 C23 108.6(4) yes
C22 C20 C23 108.1(4) yes
C20 C21 H211 110.6 no
C20 C21 H213 108.8 no
H211 C21 H213 109.4 no
C20 C21 H212 109.7 no
H211 C21 H212 109.4 no
H213 C21 H212 108.8 no
C20 C22 H222 109.8 no
C20 C22 H221 109.3 no
H222 C22 H221 109.2 no
C20 C22 H223 110.3 no
H222 C22 H223 108.9 no
H221 C22 H223 109.3 no
C20 C23 H233 109.4 no
C20 C23 H231 107.1 no
H233 C23 H231 108.9 no
C20 C23 H232 110.9 no
H233 C23 H232 109.9 no
H231 C23 H232 110.5 no
S1 C24 C25 112.3(2) yes
S1 C24 H241 107.6 no
C25 C24 H241 110.1 no
S1 C24 H242 108.3 no
C25 C24 H242 109.7 no
H241 C24 H242 108.7 no
C24 C25 C26 112.8(3) yes
C24 C25 H251 108.4 no
C26 C25 H251 108.1 no
C24 C25 H252 108.5 no
C26 C25 H252 109.0 no
H251 C25 H252 109.9 no
C25 C26 C27 111.9(3) yes
C25 C26 H261 108.8 no
C27 C26 H261 109.5 no
C25 C26 H262 109.3 no
C27 C26 H262 108.7 no
H261 C26 H262 108.6 no
C26 C27 H272 111.6 no
C26 C27 H273 110.7 no
H272 C27 H273 108.7 no
C26 C27 H271 110.3 no
H272 C27 H271 107.5 no
H273 C27 H271 108.1 no
S1 C28 H283 108.1 no
S1 C28 H281 108.5 no
H283 C28 H281 111.1 no
S1 C28 H282 108.8 no
H283 C28 H282 109.5 no
H281 C28 H282 110.8 no
N30 S29 N43 122.90(15) yes
N30 S29 C52 98.05(15) yes
N43 S29 C52 117.26(16) yes
N30 S29 C56 110.86(16) yes
N43 S29 C56 103.63(15) yes
C52 S29 C56 102.63(17) yes
S29 N30 S31 121.66(17) yes
N30 S31 O32 114.29(14) yes
N30 S31 O33 106.19(14) yes
O32 S31 O33 117.57(15) yes
N30 S31 C34 104.70(14) yes
O32 S31 C34 107.46(14) yes
O33 S31 C34 105.56(14) yes
S31 C34 C35 120.1(2) yes
S31 C34 C42 118.4(2) yes
C35 C34 C42 121.5(3) yes
C34 C35 C36 119.1(3) yes
C34 C35 H351 120.5 no
C36 C35 H351 120.4 no
C35 C36 C37 118.6(3) yes
C35 C36 H361 121.0 no
C37 C36 H361 120.4 no
C36 C37 N38 118.7(3) yes
C36 C37 C41 123.0(3) yes
N38 C37 C41 118.3(3) yes
C37 N38 O39 118.1(3) yes
C37 N38 O40 118.1(3) yes
O39 N38 O40 123.8(3) yes
C37 C41 C42 118.3(3) yes
C37 C41 H411 120.9 no
C42 C41 H411 120.8 no
C34 C42 C41 119.5(3) yes
C34 C42 H421 120.1 no
C41 C42 H421 120.4 no
S29 N43 C44 127.8(2) yes
N43 C44 C45 102.1(3) yes
N43 C44 C46 110.2(3) yes
C45 C44 C46 113.7(3) yes
N43 C44 C51 109.3(3) yes
C45 C44 C51 108.8(3) yes
C46 C44 C51 112.2(3) yes
C44 C45 H452 110.2 no
C44 C45 H451 109.9 no
H452 C45 H451 108.8 no
C44 C45 H453 109.7 no
H452 C45 H453 109.2 no
H451 C45 H453 109.0 no
C44 C46 C47 124.1(3) yes
C44 C46 H461 105.4 no
C47 C46 H461 104.0 no
C44 C46 H462 106.7 no
C47 C46 H462 106.5 no
H461 C46 H462 109.7 no
C46 C47 C48 111.6(4) yes
C46 C47 C49 114.3(4) yes
C48 C47 C49 109.1(5) yes
C46 C47 C50 105.5(4) yes
C48 C47 C50 109.5(5) yes
C49 C47 C50 106.6(4) yes
C47 C48 H481 109.3 no
C47 C48 H483 110.5 no
H481 C48 H483 108.9 no
C47 C48 H482 108.1 no
H481 C48 H482 108.9 no
H483 C48 H482 111.1 no
C47 C49 H492 108.6 no
C47 C49 H491 110.1 no
H492 C49 H491 108.2 no
C47 C49 H493 109.5 no
H492 C49 H493 110.2 no
H491 C49 H493 110.2 no
C47 C50 H502 108.9 no
C47 C50 H503 108.7 no
H502 C50 H503 109.9 no
C47 C50 H501 108.7 no
H502 C50 H501 110.6 no
H503 C50 H501 110.0 no
C44 C51 H511 109.1 no
C44 C51 H513 109.5 no
H511 C51 H513 109.4 no
C44 C51 H512 109.5 no
H511 C51 H512 109.3 no
H513 C51 H512 110.0 no
S29 C52 C53 112.7(2) yes
S29 C52 H522 106.4 no
C53 C52 H522 110.3 no
S29 C52 H521 107.4 no
C53 C52 H521 111.6 no
H522 C52 H521 108.1 no
C52 C53 C54 112.2(3) yes
C52 C53 H532 108.6 no
C54 C53 H532 110.2 no
C52 C53 H531 107.8 no
C54 C53 H531 109.5 no
H532 C53 H531 108.5 no
C53 C54 C1 116.6(5) yes
C53 C54 H543 106.3 no
C1 C54 H543 107.2 no
C53 C54 H541 108.3 no
C1 C54 H541 110.3 no
H543 C54 H541 107.7 no
C53 C54 C2 120.4(6) yes
C53 C54 H542 106.8 no
C2 C54 H542 106.7 no
C53 C54 H544 106.7 no
C2 C54 H544 106.6 no
H542 C54 H544 109.5 no
S29 C56 H562 107.7 no
S29 C56 H561 108.1 no
H562 C56 H561 110.8 no
S29 C56 H563 108.5 no
H562 C56 H563 111.3 no
H561 C56 H563 110.3 no
C54 C1 H12 110.4 no
C54 C1 H13 108.2 no
H12 C1 H13 109.4 no
C54 C1 H11 108.7 no
H12 C1 H11 110.2 no
H13 C1 H11 109.8 no
C54 C2 H21 109.4 no
C54 C2 H22 109.4 no
H21 C2 H22 109.5 no
C54 C2 H23 109.6 no
H21 C2 H23 109.5 no
H22 C2 H23 109.5 no

loop_
_geom_bond_atom_site_label_1
_geom_bond_atom_site_label_2
_geom_bond_distance
_geom_bond_publ_flag
S1 N2 1.594(3) yes
S1 N15 1.518(2) yes
S1 C24 1.793(3) yes
S1 C28 1.779(3) yes
N2 S3 1.602(2) yes
S3 O4 1.447(2) yes
S3 O5 1.448(2) yes
S3 C6 1.776(3) yes
C6 C7 1.396(4) yes
C6 C14 1.391(4) yes
C7 C8 1.387(4) yes
C7 H71 0.933 no
C8 C9 1.378(4) yes
C8 H81 0.923 no
C9 N10 1.471(4) yes
C9 C13 1.391(4) yes
N10 O11 1.232(4) yes
N10 O12 1.227(4) yes
C13 C14 1.382(4) yes
C13 H131 0.929 no
C14 H141 0.925 no
N15 C16 1.494(4) yes
C16 C17 1.539(5) yes
C16 C18 1.545(5) yes
C16 C19 1.545(4) yes
C17 H171 0.965 no
C17 H173 0.963 no
C17 H172 0.952 no
C18 H182 0.957 no
C18 H181 0.957 no
C18 H183 0.964 no
C19 C20 1.541(5) yes
C19 H191 0.979 no
C19 H192 0.978 no
C20 C21 1.531(5) yes
C20 C22 1.550(7) yes
C20 C23 1.520(6) yes
C21 H211 0.969 no
C21 H213 0.960 no
C21 H212 0.963 no
C22 H222 0.966 no
C22 H221 0.972 no
C22 H223 0.963 no
C23 H233 0.971 no
C23 H231 0.979 no
C23 H232 0.974 no
C24 C25 1.534(4) yes
C24 H241 0.968 no
C24 H242 0.967 no
C25 C26 1.520(5) yes
C25 H251 0.974 no
C25 H252 0.970 no
C26 C27 1.520(5) yes
C26 H261 0.974 no
C26 H262 0.954 no
C27 H272 0.963 no
C27 H273 0.962 no
C27 H271 0.960 no
C28 H283 0.967 no
C28 H281 0.965 no
C28 H282 0.961 no
S29 N30 1.595(3) yes
S29 N43 1.516(3) yes
S29 C52 1.801(3) yes
S29 C56 1.785(3) yes
N30 S31 1.607(3) yes
S31 O32 1.445(2) yes
S31 O33 1.447(2) yes
S31 C34 1.779(3) yes
C34 C35 1.396(4) yes
C34 C42 1.388(4) yes
C35 C36 1.386(4) yes
C35 H351 0.919 no
C36 C37 1.377(4) yes
C36 H361 0.938 no
C37 N38 1.474(4) yes
C37 C41 1.389(4) yes
N38 O39 1.231(4) yes
N38 O40 1.227(4) yes
C41 C42 1.383(4) yes
C41 H411 0.917 no
C42 H421 0.927 no
N43 C44 1.506(4) yes
C44 C45 1.526(5) yes
C44 C46 1.539(5) yes
C44 C51 1.531(5) yes
C45 H452 0.959 no
C45 H451 0.966 no
C45 H453 0.962 no
C46 C47 1.562(5) yes
C46 H461 0.964 no
C46 H462 0.979 no
C47 C48 1.523(7) yes
C47 C49 1.538(7) yes
C47 C50 1.534(7) yes
C48 H481 0.964 no
C48 H483 0.972 no
C48 H482 0.975 no
C49 H492 0.973 no
C49 H491 0.975 no
C49 H493 0.975 no
C50 H502 0.962 no
C50 H503 0.971 no
C50 H501 0.963 no
C51 H511 0.964 no
C51 H513 0.964 no
C51 H512 0.968 no
C52 C53 1.532(5) yes
C52 H522 0.964 no
C52 H521 0.972 no
C53 C54 1.525(5) yes
C53 H532 0.966 no
C53 H531 0.968 no
C54 C1 1.456(8) yes
C54 H543 0.976 no
C54 H541 0.983 no
C54 C2 1.322(12) yes
C54 H542 0.950 no
C54 H544 0.950 no
C56 H562 0.969 no
C56 H561 0.960 no
C56 H563 0.965 no
C1 H12 0.953 no
C1 H13 0.954 no
C1 H11 0.953 no
C2 H21 0.950 no
C2 H22 0.950 no
C2 H23 0.950 no

loop_
_geom_hbond_atom_site_label_D
_geom_hbond_atom_site_label_H
_geom_hbond_atom_site_label_A
_geom_hbond_site_symmetry_A
_geom_hbond_angle_DHA
_geom_hbond_distance_DH
_geom_hbond_distance_HA
_geom_hbond_distance_DA
_geom_hbond_publ_flag
C22 H223 N15 . 120 0.96 2.46 3.063(6) yes
C24 H241 O12 4_456 142 0.97 2.56 3.369(6) yes
C28 H281 O32 1_455 155 0.97 2.46 3.365(6) yes
C36 H361 O33 4_656 127 0.94 2.45 3.104(6) yes
C56 H563 O5 . 178 0.96 2.30 3.269(6) yes
C1 H542 C53 . 125 0.76 2.02 2.536(6) yes
